data_4312369
loop_
_publ_author_name
'Evgeny V. Dikarev'
'Renee Y. Becker'
'Eric Block'
'Zhixing Shan'
'R. Curtis Haltiwanger'
'Marina A. Petrukhina'

_publ_section_title
;
 The First Coordination Complexes of Selenones: A Structural Comparison
 with Complexes of Sulfones
;
_journal_name_full 'Inorganic Chemistry'
_journal_page_first 7098
_journal_page_last 7105
_journal_paper_doi 10.1021/ic0302130
_journal_volume 42
_journal_year 2003
_chemical_formula_moiety '[Rh2 (O2 C C F3)4 ((C6 H5)2 Se O2)], (C2 H4 Cl2)'
_chemical_formula_sum 'C22 H14 Cl2 F12 O10 Rh2 Se'
_chemical_formula_weight 1022.01
_chemical_melting_point ?
_chemical_name_systematic
;
  catena-{tetrakis(mu2-trifluoroacetato-O,O')-(mu2-diphenyl selenone-O,O')]-
  di-rhodium(II,II)},1,2-dichloroethane solvate
;
_space_group_IT_number 2
_symmetry_cell_setting triclinic
_symmetry_space_group_name_Hall '-P 1'
_symmetry_space_group_name_H-M 'P -1'
_atom_sites_solution_hydrogens geom
_atom_sites_solution_primary direct
_atom_sites_solution_secondary difmap
_audit_creation_method SHELXL-97
_cell_angle_alpha 108.9900(10)
_cell_angle_beta 97.7230(10)
_cell_angle_gamma 117.0250(10)
_cell_formula_units_Z 2
_cell_length_a 11.8427(7)
_cell_length_b 12.9521(8)
_cell_length_c 13.2926(8)
_cell_measurement_reflns_used 5713
_cell_measurement_temperature 173(2)
_cell_measurement_theta_max 27.20
_cell_measurement_theta_min 2.19
_cell_volume 1618.16(17)
_computing_cell_refinement 'SMART, SAINT'
_computing_data_collection SMART
_computing_data_reduction SAINT
_computing_molecular_graphics 'SHELXP-93 (Sheldrick, 1993)'
_computing_publication_material 'SHELXCIF-93 (Sheldrick, 1993)'
_computing_structure_refinement 'SHELXL-97 (Sheldrick, 1997)'
_computing_structure_solution 'SHELXS-97 (Sheldrick, 1990)'
_diffrn_ambient_temperature 173(2)
_diffrn_measured_fraction_theta_full 0.903
_diffrn_measured_fraction_theta_max 0.903
_diffrn_measurement_device_type 'Bruker Smart Apex CCD'
_diffrn_measurement_method '0.3 deg wide \w exposures'
_diffrn_radiation_monochromator graphite
_diffrn_radiation_source 'fine-focus sealed tube'
_diffrn_radiation_type MoK\a
_diffrn_radiation_wavelength 0.71073
_diffrn_reflns_av_R_equivalents 0.0137
_diffrn_reflns_av_sigmaI/netI 0.0207
_diffrn_reflns_limit_h_max 15
_diffrn_reflns_limit_h_min -15
_diffrn_reflns_limit_k_max 17
_diffrn_reflns_limit_k_min -17
_diffrn_reflns_limit_l_max 16
_diffrn_reflns_limit_l_min -17
_diffrn_reflns_number 14100
_diffrn_reflns_theta_full 28.30
_diffrn_reflns_theta_max 28.30
_diffrn_reflns_theta_min 1.72
_diffrn_standards_decay_% 0
_diffrn_standards_interval_count na
_diffrn_standards_interval_time na
_diffrn_standards_number none
_exptl_absorpt_coefficient_mu 2.429
_exptl_absorpt_correction_T_max 0.7760
_exptl_absorpt_correction_T_min 0.6973
_exptl_absorpt_correction_type 'multi-scan (SADABS)'
_exptl_crystal_colour green
_exptl_crystal_density_diffrn 2.098
_exptl_crystal_density_meas ?
_exptl_crystal_density_method none
_exptl_crystal_description block
_exptl_crystal_F_000 984
_exptl_crystal_size_max 0.16
_exptl_crystal_size_mid 0.15
_exptl_crystal_size_min 0.11
_refine_diff_density_max 1.116
_refine_diff_density_min -1.146
_refine_diff_density_rms 0.116
_refine_ls_extinction_coef noref
_refine_ls_extinction_method none
_refine_ls_goodness_of_fit_ref 1.050
_refine_ls_hydrogen_treatment noref
_refine_ls_matrix_type full
_refine_ls_number_parameters 450
_refine_ls_number_reflns 7268
_refine_ls_number_restraints 53
_refine_ls_restrained_S_all 1.091
_refine_ls_R_factor_all 0.0390
_refine_ls_R_factor_gt 0.0363
_refine_ls_shift/su_max 0.001
_refine_ls_shift/su_mean 0.000
_refine_ls_structure_factor_coef Fsqd
_refine_ls_weighting_details 'calc w=1/[\s^2^(Fo^2^)+(0.0532P)^2^+3.9926P] where P=(Fo^2^+2Fc^2^)/3'
_refine_ls_weighting_scheme calc
_refine_ls_wR_factor_gt 0.0970
_refine_ls_wR_factor_ref 0.0992
_reflns_number_gt 6678
_reflns_number_total 7268
_reflns_threshold_expression >2sigma(I)
_cod_data_source_file ic0302130_1.cif
_cod_data_source_block '[Rh2(O2CCF3)4(Ph2SeO2)],(C2H4Cl2)_(4a')'
_cod_depositor_comments
;
The following automatic conversions were performed:

'_chemical_melting_point' value 'not measured' was changed to '?' -
the value is undefined or not given.

Automatic conversion script
Id: cif_fix_values 1569 2011-02-09 13:29:24Z adriana 

The following automatic conversions were performed:

'_exptl_crystal_density_meas' value 'not measured' was changed to '?'
- the value is perceived as not measured.

Automatic conversion script
Id: cif_fix_values 3008 2015-01-20 13:52:24Z robertas 
;
_cod_database_code 4312369

loop_
_symmetry_equiv_pos_as_xyz
'x, y, z'
'-x, -y, -z'

loop_
_atom_site_label
_atom_site_type_symbol
_atom_site_fract_x
_atom_site_fract_y
_atom_site_fract_z
_atom_site_U_iso_or_equiv
_atom_site_adp_type
_atom_site_occupancy
_atom_site_symmetry_multiplicity
_atom_site_calc_flag
_atom_site_refinement_flags
_atom_site_disorder_assembly
_atom_site_disorder_group
Rh1 Rh 0.58882(3) 0.61153(3) 0.54685(2) 0.02507(8) Uani 1 1 d . . .
Rh2 Rh 0.97567(3) 1.01900(3) 0.91961(2) 0.02303(8) Uani 1 1 d . . .
Se1 Se 0.80538(3) 0.96256(3) 0.66140(3) 0.02355(9) Uani 1 1 d . . .
O1 O 0.7159(3) 0.5585(3) 0.4937(2) 0.0339(6) Uani 1 1 d . A .
O2 O 0.4519(3) 0.6526(3) 0.5940(2) 0.0348(6) Uani 1 1 d . . .
O3 O 0.6313(3) 0.5845(3) 0.6868(2) 0.0347(6) Uani 1 1 d . B .
O4 O 0.5369(3) 0.6263(3) 0.4023(2) 0.0344(6) Uani 1 1 d . . .
O5 O 1.1770(3) 1.1286(3) 0.9520(2) 0.0324(6) Uani 1 1 d . C .
O6 O 0.7772(3) 0.9079(3) 0.8963(2) 0.0312(6) Uani 1 1 d . . .
O7 O 0.9798(3) 0.8624(3) 0.8265(2) 0.0291(5) Uani 1 1 d . D .
O8 O 0.9759(3) 1.1750(3) 1.0225(2) 0.0325(6) Uani 1 1 d . . .
C1 C 0.6672(4) 0.4402(4) 0.4389(4) 0.0344(8) Uani 1 1 d . . .
C3 C 0.5599(4) 0.4737(4) 0.6790(4) 0.0358(8) Uani 1 1 d . . .
C5 C 1.2520(4) 1.1371(4) 1.0339(3) 0.0326(8) Uani 1 1 d . . .
C7 C 1.0048(4) 0.8043(4) 0.8761(3) 0.0298(7) Uani 1 1 d . . .
O9 O 0.7658(3) 0.8151(2) 0.6256(2) 0.0303(5) Uani 1 1 d . . .
O10 O 0.9383(3) 1.0675(2) 0.7743(2) 0.0262(5) Uani 1 1 d . . .
C9 C 0.6638(4) 0.9886(4) 0.6889(4) 0.0345(8) Uani 1 1 d . . .
C10 C 0.6857(5) 1.0698(6) 0.7963(4) 0.0507(12) Uani 1 1 d . . .
H10 H 0.7676 1.1095 0.8554 0.061 Uiso 1 1 calc R . .
C11 C 0.5862(7) 1.0923(7) 0.8161(6) 0.0721(18) Uani 1 1 d . . .
H11 H 0.5985 1.1475 0.8898 0.086 Uiso 1 1 calc R . .
C12 C 0.4691(7) 1.0348(8) 0.7293(7) 0.075(2) Uani 1 1 d . . .
H12 H 0.4012 1.0517 0.7434 0.091 Uiso 1 1 calc R . .
C13 C 0.4479(5) 0.9530(7) 0.6220(6) 0.0661(17) Uani 1 1 d . . .
H13 H 0.3653 0.9127 0.5634 0.079 Uiso 1 1 calc R . .
C14 C 0.5480(5) 0.9293(5) 0.5994(5) 0.0473(11) Uani 1 1 d . . .
H14 H 0.5367 0.8748 0.5257 0.057 Uiso 1 1 calc R . .
C15 C 0.8415(4) 1.0029(4) 0.5388(3) 0.0275(7) Uani 1 1 d . . .
C16 C 0.9038(4) 1.1304(4) 0.5590(4) 0.0363(8) Uani 1 1 d . . .
H16 H 0.9261 1.1959 0.6308 0.044 Uiso 1 1 calc R . .
C17 C 0.9330(5) 1.1597(5) 0.4702(4) 0.0428(10) Uani 1 1 d . . .
H17 H 0.9776 1.2467 0.4811 0.051 Uiso 1 1 calc R . .
C18 C 0.8971(4) 1.0624(5) 0.3667(4) 0.0402(10) Uani 1 1 d . . .
H18 H 0.9164 1.0828 0.3062 0.048 Uiso 1 1 calc R . .
C19 C 0.8336(4) 0.9356(5) 0.3493(4) 0.0413(10) Uani 1 1 d . . .
H19 H 0.8092 0.8696 0.2771 0.050 Uiso 1 1 calc R . .
C20 C 0.8051(4) 0.9037(4) 0.4371(3) 0.0327(8) Uani 1 1 d . . .
H20 H 0.7623 0.8170 0.4269 0.039 Uiso 1 1 calc R . .
C2 C 0.7677(5) 0.4008(5) 0.4121(5) 0.0518(12) Uani 1 1 d D A 1
F1 F 0.7165(7) 0.2923(6) 0.3245(6) 0.0538(16) Uiso 0.50 1 d PD A 1
F2 F 0.8026(8) 0.3714(7) 0.5014(7) 0.0550(18) Uiso 0.50 1 d PD A 1
F3 F 0.8742(7) 0.4931(7) 0.4034(7) 0.059(2) Uiso 0.50 1 d PD A 1
F1X F 0.7186(8) 0.3204(7) 0.2985(6) 0.0642(19) Uiso 0.50 1 d PD A 2
F2X F 0.7840(10) 0.3385(9) 0.4635(9) 0.081(3) Uiso 0.50 1 d PD A 2
F3X F 0.8903(7) 0.4989(6) 0.4400(7) 0.0530(18) Uiso 0.50 1 d PD A 2
C4 C 0.5974(5) 0.4546(5) 0.7846(4) 0.0555(13) Uani 1 1 d D B 1
F4 F 0.6866(10) 0.5706(6) 0.8746(6) 0.0321(15) Uiso 0.40 1 d PD B 1
F5 F 0.6587(11) 0.3818(10) 0.7539(8) 0.048(2) Uiso 0.40 1 d PD B 1
F6 F 0.4904(7) 0.3882(10) 0.8091(8) 0.0427(18) Uiso 0.40 1 d PD B 1
F4X F 0.7121(11) 0.5534(11) 0.8613(10) 0.059(4) Uiso 0.30 1 d PD B 2
F5X F 0.6260(12) 0.3733(10) 0.7729(10) 0.050(3) Uiso 0.30 1 d PD B 2
F6X F 0.4904(10) 0.4299(13) 0.8267(10) 0.054(3) Uiso 0.30 1 d PD B 2
F4Y F 0.6463(16) 0.5597(12) 0.8812(11) 0.074(5) Uiso 0.30 1 d PD B 3
F5Y F 0.6887(17) 0.4232(19) 0.7829(19) 0.107(7) Uiso 0.30 1 d PD B 3
F6Y F 0.4996(12) 0.3504(12) 0.7874(12) 0.070(4) Uiso 0.30 1 d PD B 3
C6 C 1.4036(5) 1.2081(5) 1.0495(4) 0.0476(11) Uani 1 1 d D C 1
F7 F 1.4257(10) 1.1175(9) 0.9899(9) 0.089(3) Uiso 0.50 1 d PD C 1
F8 F 1.4804(7) 1.2599(7) 1.1516(5) 0.0606(17) Uiso 0.50 1 d PD C 1
F9 F 1.4338(8) 1.2913(8) 1.0012(7) 0.0666(19) Uiso 0.50 1 d PD C 1
F7X F 1.4477(8) 1.1247(8) 1.0383(8) 0.071(2) Uiso 0.50 1 d PD C 2
F8X F 1.4770(6) 1.3078(6) 1.1511(5) 0.0498(14) Uiso 0.50 1 d PD C 2
F9X F 1.4318(7) 1.2420(7) 0.9699(6) 0.0546(15) Uiso 0.50 1 d PD C 2
C8 C 1.0151(5) 0.6914(5) 0.8015(4) 0.0422(10) Uani 1 1 d D D 1
F10 F 0.9032(7) 0.5775(6) 0.7819(7) 0.0373(14) Uiso 0.40 1 d PD D 1
F11 F 1.0216(10) 0.6892(8) 0.7023(5) 0.0288(13) Uiso 0.40 1 d PD D 1
F12 F 1.1242(8) 0.6972(9) 0.8530(6) 0.0369(16) Uiso 0.40 1 d PD D 1
F10X F 0.961(2) 0.5932(15) 0.8239(15) 0.100(5) Uiso 0.30 1 d PD D 2
F11X F 0.9684(14) 0.6556(13) 0.6937(8) 0.060(3) Uiso 0.30 1 d PD D 2
F12X F 1.1497(14) 0.742(2) 0.8370(18) 0.130(8) Uiso 0.30 1 d PD D 2
F10Y F 0.8953(12) 0.5836(12) 0.7424(13) 0.078(4) Uiso 0.30 1 d PD D 3
F11Y F 1.0761(14) 0.7238(12) 0.7279(10) 0.057(3) Uiso 0.30 1 d PD D 3
F12Y F 1.0865(12) 0.6657(11) 0.8599(8) 0.047(3) Uiso 0.30 1 d PD D 3
C21 C -0.1028(8) 0.6038(10) 0.0787(8) 0.039(2) Uiso 0.50 1 d PD E 1
H21A H -0.0966 0.6875 0.1015 0.047 Uiso 0.50 1 calc PR E 1
H21B H -0.1198 0.5672 -0.0036 0.047 Uiso 0.50 1 calc PR E 1
C22 C -0.2241(10) 0.5135(9) 0.1010(8) 0.046(2) Uiso 0.50 1 d PD E 1
H22A H -0.2331 0.4285 0.0766 0.055 Uiso 0.50 1 calc PR E 1
H22B H -0.3065 0.5007 0.0551 0.055 Uiso 0.50 1 calc PR E 1
Cl1 Cl 0.0556(4) 0.6337(4) 0.1479(4) 0.0614(11) Uiso 0.50 1 d PD E 1
Cl2 Cl -0.2118(4) 0.5706(4) 0.2391(4) 0.0769(11) Uiso 0.50 1 d PD E 1
C21X C -0.1290(16) 0.552(2) 0.0695(14) 0.107(7) Uiso 0.50 1 d PD F 2
H21C H -0.1217 0.5669 0.0015 0.128 Uiso 0.50 1 calc PR F 2
H21D H -0.1811 0.4578 0.0449 0.128 Uiso 0.50 1 calc PR F 2
C22X C -0.2020(19) 0.609(2) 0.1242(14) 0.108(6) Uiso 0.50 1 d PD F 2
H22C H -0.2911 0.5679 0.0675 0.130 Uiso 0.50 1 calc PR F 2
H22D H -0.1523 0.7013 0.1410 0.130 Uiso 0.50 1 calc PR F 2
Cl1X Cl 0.0331(4) 0.6189(4) 0.1611(3) 0.0606(11) Uiso 0.50 1 d PD F 2
Cl2X Cl -0.2291(3) 0.5993(3) 0.2455(3) 0.0571(7) Uiso 0.50 1 d PD F 2

loop_
_atom_site_aniso_label
_atom_site_aniso_U_11
_atom_site_aniso_U_22
_atom_site_aniso_U_33
_atom_site_aniso_U_23
_atom_site_aniso_U_13
_atom_site_aniso_U_12
Rh1 0.02128(14) 0.02784(15) 0.02556(15) 0.01327(11) 0.00701(11) 0.01181(12)
Rh2 0.02528(14) 0.02919(15) 0.02070(14) 0.01564(11) 0.01000(10) 0.01519(12)
Se1 0.02134(17) 0.03041(18) 0.02323(17) 0.01671(14) 0.00819(13) 0.01341(14)
O1 0.0252(13) 0.0354(14) 0.0411(15) 0.0157(12) 0.0138(11) 0.0161(11)
O2 0.0271(13) 0.0337(14) 0.0422(16) 0.0143(12) 0.0137(12) 0.0163(12)
O3 0.0307(14) 0.0363(15) 0.0300(14) 0.0162(12) 0.0044(11) 0.0131(12)
O4 0.0320(14) 0.0366(15) 0.0308(14) 0.0185(12) 0.0064(11) 0.0142(12)
O5 0.0279(13) 0.0399(15) 0.0298(13) 0.0210(12) 0.0119(11) 0.0138(12)
O6 0.0262(13) 0.0428(15) 0.0284(13) 0.0204(12) 0.0108(10) 0.0174(12)
O7 0.0367(14) 0.0364(14) 0.0250(12) 0.0179(11) 0.0152(11) 0.0232(12)
O8 0.0461(16) 0.0346(14) 0.0278(13) 0.0184(11) 0.0150(12) 0.0256(13)
C1 0.0287(19) 0.041(2) 0.038(2) 0.0192(17) 0.0138(16) 0.0196(17)
C3 0.0299(19) 0.043(2) 0.035(2) 0.0207(18) 0.0092(16) 0.0176(17)
C5 0.0289(18) 0.037(2) 0.0310(19) 0.0156(16) 0.0132(15) 0.0161(16)
C7 0.0326(19) 0.0339(18) 0.0282(18) 0.0174(15) 0.0144(15) 0.0179(16)
O9 0.0269(13) 0.0271(13) 0.0331(14) 0.0145(11) 0.0077(11) 0.0114(11)
O10 0.0270(12) 0.0291(12) 0.0220(12) 0.0146(10) 0.0061(10) 0.0129(10)
C9 0.0312(19) 0.049(2) 0.045(2) 0.034(2) 0.0200(17) 0.0268(18)
C10 0.054(3) 0.076(3) 0.051(3) 0.035(3) 0.029(2) 0.047(3)
C11 0.077(4) 0.106(5) 0.080(4) 0.049(4) 0.049(4) 0.073(4)
C12 0.064(4) 0.112(6) 0.111(6) 0.072(5) 0.053(4) 0.069(4)
C13 0.034(2) 0.085(4) 0.105(5) 0.066(4) 0.020(3) 0.035(3)
C14 0.033(2) 0.057(3) 0.061(3) 0.037(2) 0.013(2) 0.025(2)
C15 0.0238(16) 0.042(2) 0.0261(17) 0.0224(15) 0.0098(13) 0.0189(15)
C16 0.038(2) 0.040(2) 0.034(2) 0.0226(17) 0.0114(17) 0.0190(18)
C17 0.041(2) 0.052(3) 0.052(3) 0.039(2) 0.020(2) 0.024(2)
C18 0.036(2) 0.068(3) 0.041(2) 0.040(2) 0.0234(18) 0.032(2)
C19 0.038(2) 0.062(3) 0.031(2) 0.023(2) 0.0172(17) 0.029(2)
C20 0.0287(18) 0.040(2) 0.0312(19) 0.0195(16) 0.0123(15) 0.0161(16)
C2 0.036(2) 0.042(2) 0.073(3) 0.019(2) 0.022(2) 0.020(2)
C4 0.046(3) 0.058(3) 0.046(3) 0.032(2) 0.003(2) 0.013(2)
C6 0.032(2) 0.066(3) 0.040(2) 0.025(2) 0.0177(18) 0.020(2)
C8 0.060(3) 0.051(3) 0.039(2) 0.027(2) 0.026(2) 0.040(2)

loop_
_atom_type_symbol
_atom_type_description
_atom_type_scat_dispersion_real
_atom_type_scat_dispersion_imag
_atom_type_scat_source
C C 0.0033 0.0016 'International Tables Vol C Tables 4.2.6.8 and 6.1.1.4'
H H 0.0000 0.0000 'International Tables Vol C Tables 4.2.6.8 and 6.1.1.4'
O O 0.0106 0.0060 'International Tables Vol C Tables 4.2.6.8 and 6.1.1.4'
F F 0.0171 0.0103 'International Tables Vol C Tables 4.2.6.8 and 6.1.1.4'
Se Se -0.0929 2.2259 'International Tables Vol C Tables 4.2.6.8 and 6.1.1.4'
Rh Rh -1.1178 0.9187 'International Tables Vol C Tables 4.2.6.8 and 6.1.1.4'
Cl Cl 0.1484 0.1585 'International Tables Vol C Tables 4.2.6.8 and 6.1.1.4'

loop_
_geom_angle_atom_site_label_1
_geom_angle_atom_site_label_2
_geom_angle_atom_site_label_3
_geom_angle
_geom_angle_site_symmetry_1
_geom_angle_site_symmetry_3
_geom_angle_publ_flag
O4 Rh1 O2 88.46(12) . . y
O4 Rh1 O1 91.07(12) . . y
O2 Rh1 O1 176.34(11) . . y
O4 Rh1 O3 176.34(11) . . y
O2 Rh1 O3 91.41(12) . . y
O1 Rh1 O3 88.83(12) . . y
O4 Rh1 O9 90.38(11) . . y
O2 Rh1 O9 97.16(11) . . y
O1 Rh1 O9 86.48(11) . . y
O3 Rh1 O9 93.27(10) . . y
O4 Rh1 Rh1 88.43(8) . 2_666 n
O2 Rh1 Rh1 87.85(8) . 2_666 n
O1 Rh1 Rh1 88.50(8) . 2_666 n
O3 Rh1 Rh1 87.91(8) . 2_666 n
O9 Rh1 Rh1 174.82(7) . 2_666 y
O7 Rh2 O6 91.66(11) . . y
O7 Rh2 O5 88.34(11) . . y
O6 Rh2 O5 176.33(10) . . y
O7 Rh2 O8 176.16(10) . . y
O6 Rh2 O8 88.66(12) . . y
O5 Rh2 O8 91.10(12) . . y
O7 Rh2 O10 95.11(10) . . y
O6 Rh2 O10 94.39(10) . . y
O5 Rh2 O10 89.27(10) . . y
O8 Rh2 O10 88.68(10) . . y
O7 Rh2 Rh2 87.45(7) . 2_777 n
O6 Rh2 Rh2 87.74(7) . 2_777 n
O5 Rh2 Rh2 88.59(7) . 2_777 n
O8 Rh2 Rh2 88.74(7) . 2_777 n
O10 Rh2 Rh2 176.62(7) . 2_777 y
O9 Se1 O10 113.46(13) . . y
O9 Se1 C15 107.82(15) . . y
O10 Se1 C15 108.22(15) . . y
O9 Se1 C9 113.17(16) . . y
O10 Se1 C9 106.77(17) . . y
C15 Se1 C9 107.13(16) . . y
C1 O1 Rh1 116.7(2) . . n
C1 O2 Rh1 117.3(3) 2_666 . n
C3 O3 Rh1 116.9(3) . . n
C3 O4 Rh1 116.7(3) 2_666 . n
C5 O5 Rh2 116.5(2) . . n
C5 O6 Rh2 117.3(2) 2_777 . n
C7 O7 Rh2 117.9(2) . . n
C7 O8 Rh2 116.2(2) 2_777 . n
O1 C1 O2 129.6(4) . 2_666 n
O1 C1 C2 115.9(4) . . n
O2 C1 C2 114.4(4) 2_666 . n
O3 C3 O4 130.1(4) . 2_666 n
O3 C3 C4 115.8(4) . . n
O4 C3 C4 114.0(4) 2_666 . n
O5 C5 O6 129.8(4) . 2_777 n
O5 C5 C6 115.9(4) . . n
O6 C5 C6 114.3(4) 2_777 . n
O7 C7 O8 129.6(4) . 2_777 n
O7 C7 C8 115.1(3) . . n
O8 C7 C8 115.3(3) 2_777 . n
Se1 O9 Rh1 142.30(15) . . y
Se1 O10 Rh2 120.36(13) . . y
C10 C9 C14 123.6(4) . . n
C10 C9 Se1 118.0(3) . . n
C14 C9 Se1 118.3(4) . . n
C9 C10 C11 118.4(5) . . n
C12 C11 C10 119.8(6) . . n
C11 C12 C13 121.3(5) . . n
C12 C13 C14 120.0(5) . . n
C9 C14 C13 116.8(5) . . n
C20 C15 C16 124.2(4) . . n
C20 C15 Se1 118.1(3) . . n
C16 C15 Se1 117.6(3) . . n
C15 C16 C17 117.4(4) . . n
C18 C17 C16 119.8(4) . . n
C17 C18 C19 121.1(4) . . n
C18 C19 C20 120.3(4) . . n
C15 C20 C19 117.1(4) . . n
F1 C2 F3 109.9(6) . . n
F1 C2 F2 101.9(6) . . n
F3 C2 F2 113.1(6) . . n
F1 C2 C1 114.7(5) . . n
F3 C2 C1 112.2(5) . . n
F2 C2 C1 104.6(5) . . n
F6 C4 F4 110.4(8) . . n
F6 C4 F5 109.0(8) . . n
F4 C4 F5 110.3(7) . . n
F6 C4 C3 112.3(5) . . n
F4 C4 C3 110.4(5) . . n
F5 C4 C3 104.2(6) . . n
F8 C6 F7 106.2(7) . . n
F8 C6 F9 113.6(6) . . n
F7 C6 F9 106.1(7) . . n
F8 C6 C5 113.8(5) . . n
F7 C6 C5 106.1(6) . . n
F9 C6 C5 110.4(5) . . n
F11 C8 F12 107.4(6) . . n
F11 C8 F10 107.6(6) . . n
F12 C8 F10 108.7(6) . . n
F11 C8 C7 113.3(4) . . n
F12 C8 C7 110.9(5) . . n
F10 C8 C7 108.8(4) . . n
C22 C21 Cl1 116.5(7) . . n
C21 C22 Cl2 112.8(7) . . n
C22X C21X Cl1X 112.0(13) . . n
C21X C22X Cl2X 120.0(14) . . n

loop_
_geom_bond_atom_site_label_1
_geom_bond_atom_site_label_2
_geom_bond_distance
_geom_bond_site_symmetry_2
_geom_bond_publ_flag
Rh1 O4 2.034(3) . y
Rh1 O2 2.036(3) . y
Rh1 O1 2.036(3) . y
Rh1 O3 2.041(3) . y
Rh1 O9 2.243(3) . y
Rh1 Rh1 2.3989(6) 2_666 y
Rh2 O7 2.031(3) . y
Rh2 O6 2.032(3) . y
Rh2 O5 2.033(3) . y
Rh2 O8 2.037(3) . y
Rh2 O10 2.266(2) . y
Rh2 Rh2 2.3986(5) 2_777 y
Se1 O9 1.621(3) . y
Se1 O10 1.634(3) . y
Se1 C15 1.910(3) . y
Se1 C9 1.912(4) . y
O1 C1 1.252(5) . n
O2 C1 1.256(5) 2_666 n
O3 C3 1.250(5) . n
O4 C3 1.251(5) 2_666 n
O5 C5 1.250(5) . n
O6 C5 1.256(5) 2_777 n
O7 C7 1.250(5) . n
O8 C7 1.252(4) 2_777 n
C1 O2 1.256(5) 2_666 n
C1 C2 1.534(6) . n
C3 O4 1.251(5) 2_666 n
C3 C4 1.545(6) . n
C5 O6 1.256(5) 2_777 n
C5 C6 1.545(6) . n
C7 O8 1.252(4) 2_777 n
C7 C8 1.546(6) . n
C9 C10 1.374(7) . n
C9 C14 1.377(6) . n
C10 C11 1.374(7) . n
C11 C12 1.372(10) . n
C12 C13 1.378(10) . n
C13 C14 1.400(7) . n
C15 C20 1.369(6) . n
C15 C16 1.377(6) . n
C16 C17 1.392(6) . n
C17 C18 1.374(7) . n
C18 C19 1.378(7) . n
C19 C20 1.392(5) . n
C2 F1 1.292(8) . n
C2 F3 1.339(8) . n
C2 F2 1.424(9) . n
C4 F6 1.325(8) . n
C4 F4 1.361(8) . n
C4 F5 1.426(10) . n
C6 F8 1.280(8) . n
C6 F7 1.343(10) . n
C6 F9 1.366(8) . n
C8 F11 1.323(7) . n
C8 F12 1.336(8) . n
C8 F10 1.372(8) . n
C21 C22 1.527(12) . n
C21 Cl1 1.778(9) . n
C22 Cl2 1.698(10) . n
C21X C22X 1.489(17) . n
C21X Cl1X 1.758(14) . n
C22X Cl2X 1.717(15) . n
